data_7703358
loop_
_publ_author_name
'Zhang, Kai'
'Lin, Ping'
'Du, Shao-Wu'

_publ_section_title
;
 Facile and scalable synthesis of Ti<sub>6</sub>Mn<sub>2</sub> oxo-cluster
 nanocrystals with flower-like morphology and excellent photocatalytic
 properties.
;
_journal_issue 8
_journal_name_full 'Dalton transactions (Cambridge, England : 2003)'
_journal_page_first 2444
_journal_page_last 2451
_journal_paper_doi 10.1039/c9dt04886c
_journal_volume 49
_journal_year 2020
_chemical_formula_moiety 'C66 H70 O36 P2 Ti6 Zn2'
_chemical_formula_sum 'C66 H70 O36 P2 Ti6 Zn2'
_chemical_formula_weight 1919.16
_space_group_crystal_system tetragonal
_space_group_IT_number 88
_space_group_name_Hall '-I 4ad'
_space_group_name_H-M_alt 'I 41/a :2'
_atom_sites_solution_hydrogens mixed
_atom_sites_solution_primary dual
_audit_creation_date 2019-05-31
_audit_creation_method
;
Olex2 1.2
(compiled 2018.05.29 svn.r3508 for OlexSys, GUI svn.r5506)
;
_audit_update_record
;
2019-07-17 deposited with the CCDC.	2020-01-22 downloaded from the CCDC.
;
_cell_angle_alpha 90
_cell_angle_beta 90
_cell_angle_gamma 90
_cell_formula_units_Z 8
_cell_length_a 31.7219(12)
_cell_length_b 31.7219(12)
_cell_length_c 15.9319(7)
_cell_measurement_reflns_used 22352
_cell_measurement_temperature 293(2)
_cell_measurement_theta_max 27.4816
_cell_measurement_theta_min 2.6447
_cell_volume 16031.9(11)
_computing_molecular_graphics 'Olex2 (Dolomanov et al., 2009)'
_computing_publication_material 'Olex2 (Dolomanov et al., 2009)'
_computing_structure_refinement 'ShelXL (Sheldrick, 2015)'
_computing_structure_solution 'ShelXT (Sheldrick, 2015)'
_diffrn_ambient_temperature 293(2)
_diffrn_measured_fraction_theta_full 0.998
_diffrn_measured_fraction_theta_max 0.997
_diffrn_measurement_device_type
;
Saturn724+ (2x2 bin mode)
;
_diffrn_measurement_method CCD_Profile_fitting
_diffrn_radiation_type MoK\a
_diffrn_radiation_wavelength 0.71073
_diffrn_reflns_av_R_equivalents 0.0626
_diffrn_reflns_av_unetI/netI 0.0459
_diffrn_reflns_Laue_measured_fraction_full 0.998
_diffrn_reflns_Laue_measured_fraction_max 0.997
_diffrn_reflns_limit_h_max 39
_diffrn_reflns_limit_h_min -40
_diffrn_reflns_limit_k_max 40
_diffrn_reflns_limit_k_min -41
_diffrn_reflns_limit_l_max 20
_diffrn_reflns_limit_l_min -20
_diffrn_reflns_number 62659
_diffrn_reflns_point_group_measured_fraction_full 0.998
_diffrn_reflns_point_group_measured_fraction_max 0.997
_diffrn_reflns_theta_full 25.242
_diffrn_reflns_theta_max 27.476
_diffrn_reflns_theta_min 2.645
_exptl_absorpt_coefficient_mu 1.281
_exptl_absorpt_correction_T_max 1.0000
_exptl_absorpt_correction_T_min 0.8648
_exptl_absorpt_correction_type multi-scan
_exptl_crystal_colour yellow
_exptl_crystal_density_diffrn 1.590
_exptl_crystal_description block
_exptl_crystal_F_000 107
_exptl_crystal_size_max 0.12
_exptl_crystal_size_mid 0.11
_exptl_crystal_size_min 0.10
_refine_diff_density_max 1.544
_refine_diff_density_min -0.623
_refine_diff_density_rms 0.110
_refine_ls_extinction_method none
_refine_ls_goodness_of_fit_ref 1.171
_refine_ls_hydrogen_treatment mixed
_refine_ls_matrix_type full
_refine_ls_number_parameters 536
_refine_ls_number_reflns 9161
_refine_ls_number_restraints 4
_refine_ls_restrained_S_all 1.171
_refine_ls_R_factor_all 0.0777
_refine_ls_R_factor_gt 0.0734
_refine_ls_shift/su_max 0.001
_refine_ls_shift/su_mean 0.000
_refine_ls_structure_factor_coef Fsqd
_refine_ls_weighting_details 'w=1/[\s^2^(Fo^2^)+(0.0838P)^2^+92.8426P] where P=(Fo^2^+2Fc^2^)/3'
_refine_ls_weighting_scheme calc
_refine_ls_wR_factor_gt 0.1973
_refine_ls_wR_factor_ref 0.2005
_reflns_Friedel_coverage 0.000
_reflns_number_gt 8698
_reflns_number_total 9161
_reflns_threshold_expression 'I > 2\s(I)'
_cod_data_source_file c9dt04886c2.cif
_cod_data_source_block shelxl
_cod_depositor_comments
;
The following automatic conversions were performed:

data item '_exptl_absorpt_correction_type' value 'Multi-scan' was
changed to 'multi-scan' in accordance with the
/home/data/users/saulius/crontab/automatic-downloads/rss-feeds/RSC/lib/dictionaries/cif_core.dic
dictionary named 'cif_core.dic' version 2.4.2 last updated on
2011-04-26.

Automatic conversion script
Id: cif_fix_values 7556 2019-12-06 15:28:31Z antanas 

 Adding full bibliography for 7703356--7703358.cif.
;
_cod_original_cell_volume 16031.9(14)
_cod_original_sg_symbol_H-M 'I 41/a'
_cod_database_code 7703358
_shelx_shelxl_version_number 2017/1
_shelx_space_group_comment
;
The symmetry employed for this shelxl refinement is uniquely defined
by the following loop, which should always be used as a source of
symmetry information in preference to the above space-group names.
They are only intended as comments.
;
_olex2_refinement_description
;
1. Fixed Uiso
 At 1.2 times of:
  All C(H) groups, All C(H,H) groups, All C(H,H,H,H) groups
 At 1.5 times of:
  All C(H,H,H) groups, All O(H) groups, All O(H,H) groups
2. Restrained distances
 O2-C1
 1.43 with sigma of 0.01
 O2-H2
 0.85 with sigma of 0.01
 C1-H2
 1.875796 with sigma of 0.02
 Zn01-H2
 2.781692 with sigma of 0.02
3. Others
 Fixed Sof: H18A(0.5) H18B(0.5) H18C(0.5) H18D(0.5) H6A(0.5) H6B(0.5) H3A(0.5)
 H3B(0.5) C20(0.5) H20A(0.5) H20B(0.5) H20C(0.5) C11(0.5) H11(0.5) C10(0.5)
 H10(0.5) C4(0.5) H4(0.5) C5(0.5) H5(0.5) C19(0.5) H19A(0.5) H19B(0.5) H19C(0.5)
4.a Riding coordinates:
 C32(H32), C30(H30), C31(H31), C22(H22), C35(H35A,H35B), C12(H12), C16(H16),
 C14(H14), C15(H15), C18(H18A,H18B), C18(H18C,H18D), C25(H25), C23(H23),
 C13(H13), C24(H24), C36(H36A,H36B,H36C), C2(H2A,H2B,H2C), C6(H6A), C6(H6B),
 C3(H3A), C3(H3B), C1(H1C,H1D), C20(H20A,H20B,H20C), C11(H11), C4(H4), C5(H5),
 C19(H19A,H19B,H19C)
4.b Rotating group:
 O1(H1A,H1B)
4.c Aromatic/amide H refined with riding coordinates:
 C29(H29), C10(H10)
;
_olex2_submission_special_instructions 'No special instructions were received'

loop_
_space_group_symop_operation_xyz
'x, y, z'
'-x+1/2, -y, z+1/2'
'-y+3/4, x+1/4, z+1/4'
'y+3/4, -x+3/4, z+3/4'
'x+1/2, y+1/2, z+1/2'
'-x+1, -y+1/2, z+1'
'-y+5/4, x+3/4, z+3/4'
'y+5/4, -x+5/4, z+5/4'
'-x, -y, -z'
'x-1/2, y, -z-1/2'
'y-3/4, -x-1/4, -z-1/4'
'-y-3/4, x-3/4, -z-3/4'
'-x+1/2, -y+1/2, -z+1/2'
'x, y+1/2, -z'
'y-1/4, -x+1/4, -z+1/4'
'-y-1/4, x-1/4, -z-1/4'

loop_
_atom_site_label
_atom_site_type_symbol
_atom_site_fract_x
_atom_site_fract_y
_atom_site_fract_z
_atom_site_U_iso_or_equiv
_atom_site_adp_type
_atom_site_occupancy
_atom_site_site_symmetry_order
_atom_site_calc_flag
_atom_site_refinement_flags_posn
_atom_site_refinement_flags_occupancy
_atom_site_disorder_assembly
_atom_site_disorder_group
Zn01 Zn 0.00792(2) 0.45983(2) 0.12533(4) 0.03922(18) Uani 1 1 d D . . .
Ti02 Ti -0.02485(2) 0.45691(2) 0.62800(5) 0.02636(19) Uani 1 1 d . . . .
Ti03 Ti -0.00584(2) 0.43155(2) 0.41204(5) 0.02605(19) Uani 1 1 d . . . .
Ti04 Ti 0.06397(2) 0.49582(3) 0.65069(5) 0.02660(19) Uani 1 1 d . . . .
P005 P 0.08526(3) 0.47133(4) 0.44906(7) 0.0271(2) Uani 1 1 d . . . .
O10 O 0.00674(9) 0.50928(9) 0.61978(18) 0.0265(6) Uani 1 1 d . . . .
O6 O 0.07616(10) 0.51231(10) 0.4026(2) 0.0299(6) Uani 1 1 d . . . .
O11 O 0.06693(10) 0.55582(10) 0.62028(19) 0.0297(7) Uani 1 1 d . . . .
O7 O 0.05578(9) 0.43556(10) 0.4233(2) 0.0301(7) Uani 1 1 d . . . .
O12 O 0.03464(10) 0.44145(10) 0.6678(2) 0.0296(6) Uani 1 1 d . . . .
O4 O 0.00605(10) 0.42110(10) 0.2856(2) 0.0334(7) Uani 1 1 d . . . .
O14 O 0.05171(10) 0.51155(10) 0.77112(19) 0.0317(7) Uani 1 1 d . . . .
O9 O -0.01573(9) 0.43679(10) 0.5239(2) 0.0304(6) Uani 1 1 d . . . .
O5 O -0.01587(10) 0.37321(10) 0.4108(2) 0.0323(7) Uani 1 1 d . . . .
O17 O -0.03712(10) 0.47976(10) 0.7494(2) 0.0332(7) Uani 1 1 d . . . .
O8 O 0.08421(10) 0.47767(11) 0.5441(2) 0.0321(7) Uani 1 1 d . . . .
O15 O 0.11816(10) 0.48547(10) 0.6932(2) 0.0310(7) Uani 1 1 d . . . .
O18 O -0.04705(10) 0.40693(10) 0.6733(2) 0.0334(7) Uani 1 1 d . . . .
O16 O -0.02674(12) 0.47901(12) 0.8857(2) 0.0399(8) Uani 1 1 d . . . .
O13 O 0.05458(11) 0.52289(12) 0.9063(2) 0.0411(8) Uani 1 1 d . . . .
O1 O 0.02519(14) 0.44753(15) 0.0038(2) 0.0548(11) Uani 1 1 d . . . .
H1A H 0.035428 0.422614 0.000380 0.082 Uiso 1 1 d GR . . .
H1B H 0.045743 0.463562 -0.010206 0.082 Uiso 1 1 d GR . . .
O3 O -0.01092(13) 0.40202(12) 0.1569(2) 0.0466(9) Uani 1 1 d . . . .
O2 O 0.07135(15) 0.44663(16) 0.1693(3) 0.0632(13) Uani 1 1 d D . . .
H2 H 0.0865(13) 0.4611(13) 0.203(5) 0.095 Uiso 1 1 d DR . . .
C34 C 0.07264(15) 0.51186(15) 0.8405(3) 0.0318(9) Uani 1 1 d . . . .
C28 C 0.13735(14) 0.48498(14) 0.7677(3) 0.0309(9) Uani 1 1 d . . . .
C33 C 0.11718(15) 0.49808(14) 0.8411(3) 0.0318(9) Uani 1 1 d . . . .
C27 C -0.03747(14) 0.46022(15) 0.8189(3) 0.0315(9) Uani 1 1 d . . . .
C26 C -0.05136(14) 0.41588(17) 0.8226(3) 0.0370(11) Uani 1 1 d . . . .
C21 C -0.05593(14) 0.39170(16) 0.7500(3) 0.0361(10) Uani 1 1 d . . . .
C17 C 0.13812(14) 0.45644(15) 0.4230(3) 0.0300(9) Uani 1 1 d . . . .
C9 C -0.00988(16) 0.39458(15) 0.2351(3) 0.0352(10) Uani 1 1 d . . . .
C32 C 0.13967(16) 0.49722(16) 0.9174(3) 0.0376(11) Uani 1 1 d . . . .
H32 H 0.126889 0.506861 0.966296 0.045 Uiso 1 1 d R . . .
C30 C 0.19966(16) 0.46799(16) 0.8475(4) 0.0402(11) Uani 1 1 d . . . .
H30 H 0.226936 0.457305 0.849937 0.048 Uiso 1 1 d R . . .
C31 C 0.18033(17) 0.48257(17) 0.9201(4) 0.0437(12) Uani 1 1 d . . . .
H31 H 0.194848 0.482104 0.970752 0.052 Uiso 1 1 d R . . .
C29 C 0.17890(15) 0.46968(16) 0.7713(3) 0.0367(10) Uani 1 1 d . . . .
H29 H 0.192378 0.460738 0.722623 0.044 Uiso 1 1 calc R . . .
C7 C -0.02722(18) 0.34527(16) 0.3519(4) 0.0431(12) Uani 1 1 d . . . .
C22 C -0.06950(16) 0.35003(18) 0.7555(4) 0.0445(12) Uani 1 1 d . . . .
H22 H -0.071676 0.333544 0.707459 0.053 Uiso 1 1 d R . . .
C35 C 0.10405(15) 0.57906(16) 0.5979(4) 0.0407(11) Uani 1 1 d . . . .
H35A H 0.096342 0.602015 0.560694 0.049 Uiso 1 1 d R . . .
H35B H 0.123212 0.560635 0.567674 0.049 Uiso 1 1 d R . . .
C12 C 0.16216(16) 0.48206(17) 0.3710(3) 0.0408(11) Uani 1 1 d . . . .
H12 H 0.150774 0.506693 0.348868 0.049 Uiso 1 1 d R . . .
C16 C 0.15556(16) 0.41975(18) 0.4556(4) 0.0428(12) Uani 1 1 d . . . .
H16 H 0.139507 0.402439 0.490148 0.051 Uiso 1 1 d R . . .
C14 C 0.22056(16) 0.43443(19) 0.3860(4) 0.0474(13) Uani 1 1 d . . . .
H14 H 0.248253 0.427122 0.373470 0.057 Uiso 1 1 d R . . .
C8 C -0.0262(2) 0.35402(17) 0.2662(4) 0.0476(13) Uani 1 1 d . . . .
C15 C 0.19681(17) 0.40903(19) 0.4372(4) 0.0481(13) Uani 1 1 d . . . .
H15 H 0.208414 0.384499 0.459233 0.058 Uiso 1 1 d R . . .
C18 C 0.05155(17) 0.39926(17) 0.6540(4) 0.0443(12) Uani 1 1 d . . . .
H18A H 0.051173 0.393797 0.594136 0.053 Uiso 0.5 1 d R P A 1
H18B H 0.032543 0.379187 0.680086 0.053 Uiso 0.5 1 d R P A 1
H18C H 0.074113 0.399807 0.612876 0.053 Uiso 0.5 1 d R P B 2
H18D H 0.029693 0.380237 0.634696 0.053 Uiso 0.5 1 d R P B 2
C25 C -0.06212(18) 0.3983(2) 0.9011(4) 0.0485(13) Uani 1 1 d . . . .
H25 H -0.059400 0.414404 0.949584 0.058 Uiso 1 1 d R . . .
C23 C -0.08001(19) 0.3333(2) 0.8342(5) 0.0593(18) Uani 1 1 d . . . .
H23 H -0.088895 0.305429 0.838128 0.071 Uiso 1 1 d R . . .
C13 C 0.20333(18) 0.4710(2) 0.3521(4) 0.0531(15) Uani 1 1 d . . . .
H13 H 0.219494 0.488126 0.317290 0.064 Uiso 1 1 d R . . .
C24 C -0.07677(19) 0.3573(2) 0.9058(4) 0.0583(17) Uani 1 1 d . . . .
H24 H -0.084610 0.346221 0.957588 0.070 Uiso 1 1 d R . . .
C36 C 0.12610(19) 0.5965(2) 0.6722(5) 0.0630(19) Uani 1 1 d . . . .
H36A H 0.152435 0.608837 0.655519 0.094 Uiso 1 1 d R . . .
H36B H 0.131305 0.574196 0.711678 0.094 Uiso 1 1 d R . . .
H36C H 0.108715 0.617597 0.697919 0.094 Uiso 1 1 d R . . .
C2 C 0.1370(2) 0.4082(3) 0.1734(6) 0.075(2) Uani 1 1 d . . . .
H2A H 0.149687 0.432014 0.146154 0.113 Uiso 1 1 d R . . .
H2B H 0.149177 0.382674 0.151594 0.113 Uiso 1 1 d R . . .
H2C H 0.142077 0.409754 0.232704 0.113 Uiso 1 1 d R . . .
C6 C -0.0410(4) 0.3059(2) 0.3782(5) 0.089(3) Uani 1 1 d . . . .
H6A H -0.050840 0.302239 0.432687 0.107 Uiso 0.5 1 d R P C 1
H6B H -0.034270 0.295249 0.430967 0.107 Uiso 0.5 1 d R P D 2
C3 C -0.0411(4) 0.3241(3) 0.2089(6) 0.110(4) Uani 1 1 d . . . .
H3A H -0.052198 0.330927 0.156560 0.132 Uiso 0.5 1 d R P E 1
H3B H -0.033548 0.326317 0.152660 0.132 Uiso 0.5 1 d R P F 2
C1 C 0.0920(3) 0.4076(3) 0.1577(9) 0.126(5) Uani 1 1 d D . . .
H1C H 0.079206 0.386929 0.194679 0.152 Uiso 1 1 d R . . .
H1D H 0.087546 0.399289 0.099779 0.152 Uiso 1 1 d R . . .
C20 C 0.0942(4) 0.3910(4) 0.6835(9) 0.054(3) Uani 0.5 1 d . P G 1
H20A H 0.114173 0.396174 0.639504 0.082 Uiso 0.5 1 d R P G 1
H20B H 0.096083 0.362124 0.701054 0.082 Uiso 0.5 1 d R P G 1
H20C H 0.100193 0.409154 0.730304 0.082 Uiso 0.5 1 d R P G 1
C11 C -0.0399(8) 0.2722(5) 0.3249(13) 0.085(6) Uani 0.5 1 d . P H 1
H11 H -0.040194 0.244739 0.344931 0.102 Uiso 0.5 1 d R P H 1
C10 C -0.0387(8) 0.2802(5) 0.2419(10) 0.085(6) Uani 0.5 1 d . P H 1
H10 H -0.036315 0.257911 0.204354 0.102 Uiso 0.5 1 calc R P H 1
C4 C -0.0684(6) 0.2910(5) 0.2346(12) 0.078(6) Uani 0.5 1 d . P H 2
H4 H -0.085673 0.276581 0.197138 0.094 Uiso 0.5 1 d R P H 2
C5 C -0.0672(7) 0.2811(5) 0.3171(13) 0.078(6) Uani 0.5 1 d . P H 2
H5 H -0.082759 0.258154 0.336112 0.093 Uiso 0.5 1 d R P H 2
C19 C 0.0696(7) 0.3858(5) 0.7394(14) 0.096(7) Uani 0.5 1 d . P G 2
H19A H 0.096155 0.399295 0.749861 0.144 Uiso 0.5 1 d R P G 2
H19B H 0.073295 0.355775 0.740151 0.144 Uiso 0.5 1 d R P G 2
H19C H 0.049755 0.393795 0.781971 0.144 Uiso 0.5 1 d R P G 2

loop_
_atom_site_aniso_label
_atom_site_aniso_U_11
_atom_site_aniso_U_22
_atom_site_aniso_U_33
_atom_site_aniso_U_23
_atom_site_aniso_U_13
_atom_site_aniso_U_12
Zn01 0.0453(3) 0.0467(4) 0.0256(3) -0.0003(2) -0.0018(2) 0.0137(3)
Ti02 0.0261(4) 0.0297(4) 0.0232(4) 0.0028(3) 0.0001(3) -0.0005(3)
Ti03 0.0261(4) 0.0283(4) 0.0237(4) -0.0010(3) -0.0024(3) 0.0001(3)
Ti04 0.0251(4) 0.0327(4) 0.0220(4) 0.0008(3) -0.0022(3) 0.0011(3)
P005 0.0236(5) 0.0337(6) 0.0241(5) -0.0003(4) -0.0006(4) 0.0010(4)
O10 0.0265(15) 0.0296(15) 0.0235(15) 0.0003(11) -0.0032(11) 0.0004(11)
O6 0.0268(15) 0.0360(16) 0.0270(16) 0.0049(13) -0.0035(12) -0.0015(12)
O11 0.0263(15) 0.0331(16) 0.0296(16) 0.0009(12) -0.0021(12) -0.0028(12)
O7 0.0254(14) 0.0328(16) 0.0320(17) 0.0020(13) -0.0007(12) 0.0013(12)
O12 0.0296(15) 0.0316(16) 0.0275(16) 0.0019(12) -0.0033(12) 0.0024(12)
O4 0.0376(17) 0.0378(17) 0.0247(16) -0.0036(13) -0.0013(13) 0.0008(13)
O14 0.0320(16) 0.0397(17) 0.0232(15) -0.0003(13) -0.0033(12) 0.0026(13)
O9 0.0267(15) 0.0349(16) 0.0295(16) 0.0012(13) -0.0025(12) 0.0001(12)
O5 0.0342(17) 0.0317(16) 0.0309(17) -0.0005(13) -0.0046(13) 0.0011(13)
O17 0.0395(17) 0.0376(17) 0.0225(16) 0.0034(13) 0.0025(13) 0.0032(13)
O8 0.0275(15) 0.0432(18) 0.0256(16) -0.0023(13) -0.0009(12) 0.0019(13)
O15 0.0282(15) 0.0378(17) 0.0269(16) -0.0002(13) -0.0050(12) 0.0046(12)
O18 0.0310(16) 0.0347(17) 0.0345(18) 0.0069(14) 0.0028(13) -0.0034(13)
O16 0.045(2) 0.053(2) 0.0220(16) 0.0028(14) 0.0014(14) 0.0085(16)
O13 0.0414(19) 0.057(2) 0.0252(17) -0.0042(15) -0.0017(14) 0.0130(16)
O1 0.070(3) 0.066(3) 0.0290(19) -0.0025(18) 0.0010(18) 0.027(2)
O3 0.064(2) 0.049(2) 0.0269(18) -0.0055(16) -0.0076(17) 0.0051(18)
O2 0.065(3) 0.084(3) 0.041(2) -0.003(2) -0.008(2) 0.038(3)
C34 0.036(2) 0.034(2) 0.026(2) 0.0002(17) -0.0045(18) 0.0027(18)
C28 0.029(2) 0.033(2) 0.031(2) 0.0050(18) -0.0082(17) -0.0014(17)
C33 0.035(2) 0.031(2) 0.029(2) 0.0013(17) -0.0080(18) -0.0009(18)
C27 0.028(2) 0.045(3) 0.022(2) 0.0049(18) 0.0037(16) 0.0068(18)
C26 0.027(2) 0.048(3) 0.036(3) 0.012(2) 0.0058(19) -0.0001(19)
C21 0.026(2) 0.043(3) 0.039(3) 0.012(2) -0.0001(19) -0.0020(18)
C17 0.027(2) 0.037(2) 0.026(2) -0.0036(18) -0.0014(17) -0.0008(17)
C9 0.040(2) 0.036(2) 0.030(2) -0.0090(19) -0.0006(19) 0.0079(19)
C32 0.041(3) 0.038(3) 0.034(3) -0.004(2) -0.013(2) -0.001(2)
C30 0.032(2) 0.040(3) 0.048(3) 0.003(2) -0.015(2) -0.0017(19)
C31 0.045(3) 0.047(3) 0.039(3) 0.003(2) -0.019(2) -0.003(2)
C29 0.029(2) 0.041(3) 0.040(3) 0.005(2) -0.0039(19) -0.0007(18)
C7 0.051(3) 0.031(2) 0.047(3) -0.005(2) -0.004(2) 0.000(2)
C22 0.038(3) 0.045(3) 0.051(3) 0.014(2) -0.001(2) -0.010(2)
C35 0.029(2) 0.037(3) 0.056(3) 0.005(2) 0.001(2) -0.0032(19)
C12 0.036(3) 0.042(3) 0.045(3) 0.001(2) 0.008(2) 0.000(2)
C16 0.032(2) 0.048(3) 0.048(3) 0.003(2) 0.003(2) 0.001(2)
C14 0.026(2) 0.060(3) 0.056(3) -0.013(3) 0.008(2) 0.004(2)
C8 0.066(4) 0.034(3) 0.043(3) -0.013(2) -0.001(3) -0.003(2)
C15 0.034(3) 0.050(3) 0.060(4) -0.005(3) -0.004(2) 0.009(2)
C18 0.041(3) 0.036(3) 0.056(3) 0.003(2) -0.003(2) 0.008(2)
C25 0.043(3) 0.061(4) 0.042(3) 0.019(3) 0.007(2) -0.001(2)
C23 0.043(3) 0.056(4) 0.079(5) 0.034(3) -0.002(3) -0.014(3)
C13 0.035(3) 0.060(4) 0.064(4) -0.002(3) 0.016(3) -0.001(2)
C24 0.046(3) 0.075(4) 0.053(4) 0.029(3) 0.008(3) -0.008(3)
C36 0.042(3) 0.051(3) 0.096(6) -0.023(3) -0.012(3) -0.003(3)
C2 0.044(3) 0.083(5) 0.098(6) 0.009(5) 0.004(4) 0.019(3)
C6 0.166(9) 0.040(4) 0.061(5) -0.004(3) 0.012(5) -0.038(5)
C3 0.204(12) 0.065(5) 0.060(5) -0.031(4) 0.005(6) -0.049(6)
C1 0.068(6) 0.079(6) 0.232(15) 0.044(8) 0.005(7) 0.017(5)
C20 0.053(7) 0.052(7) 0.058(8) -0.017(6) -0.011(6) 0.018(6)
C11 0.137(18) 0.039(8) 0.079(12) -0.002(7) -0.001(14) -0.026(11)
C10 0.153(19) 0.051(9) 0.050(9) -0.027(7) 0.006(11) -0.038(11)
C4 0.098(13) 0.050(8) 0.086(12) -0.029(8) -0.054(11) -0.008(8)
C5 0.103(14) 0.037(8) 0.094(13) 0.002(7) -0.043(12) -0.029(8)
C19 0.126(16) 0.039(7) 0.123(16) 0.024(9) -0.066(13) 0.011(8)

loop_
_atom_type_symbol
_atom_type_description
_atom_type_scat_dispersion_real
_atom_type_scat_dispersion_imag
_atom_type_scat_source
C C 0.0033 0.0016 'International Tables Vol C Tables 4.2.6.8 and 6.1.1.4'
H H 0.0000 0.0000 'International Tables Vol C Tables 4.2.6.8 and 6.1.1.4'
O O 0.0106 0.0060 'International Tables Vol C Tables 4.2.6.8 and 6.1.1.4'
P P 0.1023 0.0942 'International Tables Vol C Tables 4.2.6.8 and 6.1.1.4'
Ti Ti 0.2776 0.4457 'International Tables Vol C Tables 4.2.6.8 and 6.1.1.4'
Mn Mn 0.3368 0.7283 'International Tables Vol C Tables 4.2.6.8 and 6.1.1.4'
Zn Zn 0.2839 1.4301 'International Tables Vol C Tables 4.2.6.8 and 6.1.1.4'

loop_
_geom_angle_atom_site_label_1
_geom_angle_atom_site_label_2
_geom_angle_atom_site_label_3
_geom_angle
_geom_angle_site_symmetry_1
_geom_angle_site_symmetry_3
O16 Zn01 O13 90.42(15) 9_566 9_566
O16 Zn01 O1 91.21(17) 9_566 .
O16 Zn01 O2 86.55(18) 9_566 .
O13 Zn01 O2 173.83(15) 9_566 .
O1 Zn01 O13 94.26(15) . 9_566
O1 Zn01 O2 91.19(17) . .
O3 Zn01 O16 170.30(14) . 9_566
O3 Zn01 O13 91.01(16) . 9_566
O3 Zn01 O1 98.25(18) . .
O3 Zn01 O2 91.09(19) . .
O10 Ti02 Ti04 36.73(9) . .
O10 Ti02 O6 89.18(13) . 9_566
O10 Ti02 O12 75.56(13) . .
O10 Ti02 O17 82.11(13) . .
O6 Ti02 Ti04 125.87(10) 9_566 .
O6 Ti02 O12 163.84(14) 9_566 .
O6 Ti02 O17 84.44(13) 9_566 .
O12 Ti02 Ti04 38.91(9) . .
O12 Ti02 O17 88.17(13) . .
O9 Ti02 Ti04 95.89(10) . .
O9 Ti02 O10 99.09(14) . .
O9 Ti02 O6 94.65(14) . 9_566
O9 Ti02 O12 93.01(13) . .
O9 Ti02 O17 178.50(14) . .
O9 Ti02 O18 96.63(15) . .
O17 Ti02 Ti04 85.61(10) . .
O18 Ti02 Ti04 129.21(11) . .
O18 Ti02 O10 160.00(14) . .
O18 Ti02 O6 101.82(14) . 9_566
O18 Ti02 O12 91.38(14) . .
O18 Ti02 O17 82.40(14) . .
O10 Ti03 Ti04 36.28(9) 9_566 9_566
O10 Ti03 O11 74.41(12) 9_566 9_566
O10 Ti03 O7 88.62(13) 9_566 .
O10 Ti03 O4 84.48(13) 9_566 .
O11 Ti03 Ti04 38.13(9) 9_566 9_566
O11 Ti03 O4 87.66(13) 9_566 .
O7 Ti03 Ti04 124.72(10) . 9_566
O7 Ti03 O11 162.19(13) . 9_566
O7 Ti03 O4 85.32(13) . .
O4 Ti03 Ti04 85.09(10) . 9_566
O9 Ti03 Ti04 98.32(10) . 9_566
O9 Ti03 O10 99.49(14) . 9_566
O9 Ti03 O11 93.75(13) . 9_566
O9 Ti03 O7 94.36(14) . .
O9 Ti03 O4 176.02(14) . .
O9 Ti03 O5 94.09(15) . .
O5 Ti03 Ti04 128.69(10) . 9_566
O5 Ti03 O10 161.10(14) . 9_566
O5 Ti03 O11 91.72(13) . 9_566
O5 Ti03 O7 103.48(14) . .
O5 Ti03 O4 82.14(14) . .
Ti02 Ti04 Ti03 73.67(3) . 9_566
O10 Ti04 Ti02 37.08(9) . .
O10 Ti04 Ti03 36.62(9) . 9_566
O10 Ti04 O11 76.58(13) . .
O10 Ti04 O12 77.62(13) . .
O10 Ti04 O14 90.38(13) . .
O11 Ti04 Ti02 113.61(9) . .
O11 Ti04 Ti03 39.95(9) . 9_566
O11 Ti04 O12 154.19(13) . .
O11 Ti04 O14 90.23(13) . .
O12 Ti04 Ti02 40.62(9) . .
O12 Ti04 Ti03 114.24(9) . 9_566
O12 Ti04 O14 89.64(13) . .
O14 Ti04 Ti02 91.96(10) . .
O14 Ti04 Ti03 90.46(9) . 9_566
O8 Ti04 Ti02 94.71(10) . .
O8 Ti04 Ti03 97.88(10) . 9_566
O8 Ti04 O10 99.01(13) . .
O8 Ti04 O11 93.26(14) . .
O8 Ti04 O12 91.03(14) . .
O8 Ti04 O14 170.52(14) . .
O15 Ti04 Ti02 143.68(11) . .
O15 Ti04 Ti03 141.93(11) . 9_566
O15 Ti04 O10 173.23(14) . .
O15 Ti04 O11 102.39(14) . .
O15 Ti04 O12 103.21(14) . .
O15 Ti04 O14 82.92(13) . .
O15 Ti04 O8 87.72(14) . .
O6 P005 O7 112.79(18) . .
O6 P005 O8 111.43(19) . .
O6 P005 C17 106.8(2) . .
O7 P005 O8 110.53(19) . .
O7 P005 C17 108.4(2) . .
O8 P005 C17 106.56(19) . .
Ti03 O10 Ti02 146.57(17) 9_566 .
Ti04 O10 Ti02 106.19(14) . .
Ti04 O10 Ti03 107.10(14) . 9_566
P005 O6 Ti02 134.70(19) . 9_566
Ti04 O11 Ti03 101.92(14) . 9_566
C35 O11 Ti03 127.9(3) . 9_566
C35 O11 Ti04 126.7(3) . .
P005 O7 Ti03 132.95(19) . .
Ti04 O12 Ti02 100.47(14) . .
C18 O12 Ti02 120.7(3) . .
C18 O12 Ti04 127.3(3) . .
C9 O4 Ti03 130.5(3) . .
C34 O14 Ti04 135.8(3) . .
Ti02 O9 Ti03 164.5(2) . .
C7 O5 Ti03 134.8(3) . .
C27 O17 Ti02 129.5(3) . .
P005 O8 Ti04 158.6(2) . .
C28 O15 Ti04 137.8(3) . .
C21 O18 Ti02 137.0(3) . .
C27 O16 Zn01 117.0(3) . 9_566
C34 O13 Zn01 107.6(3) . 9_566
Zn01 O1 H1A 109.7 . .
Zn01 O1 H1B 109.6 . .
H1A O1 H1B 104.1 . .
C9 O3 Zn01 114.3(3) . .
Zn01 O2 H2 128.3(16) . .
C1 O2 Zn01 123.8(6) . .
C1 O2 H2 107.1(16) . .
O14 C34 C33 119.7(4) . .
O13 C34 O14 119.2(4) . .
O13 C34 C33 121.1(4) . .
O15 C28 C33 122.2(4) . .
O15 C28 C29 117.9(4) . .
C33 C28 C29 119.9(4) . .
C28 C33 C34 121.3(4) . .
C28 C33 C32 119.0(4) . .
C32 C33 C34 119.7(4) . .
O17 C27 C26 120.2(4) . .
O16 C27 O17 120.1(5) . .
O16 C27 C26 119.7(4) . .
C21 C26 C27 121.5(4) . .
C21 C26 C25 119.4(5) . .
C25 C26 C27 119.0(5) . .
O18 C21 C26 122.3(4) . .
O18 C21 C22 117.6(5) . .
C22 C21 C26 120.1(5) . .
C12 C17 P005 119.9(4) . .
C12 C17 C16 119.6(4) . .
C16 C17 P005 120.5(4) . .
O4 C9 C8 120.3(5) . .
O3 C9 O4 120.7(5) . .
O3 C9 C8 119.0(5) . .
C33 C32 H32 119.7 . .
C31 C32 C33 120.6(5) . .
C31 C32 H32 119.7 . .
C31 C30 H30 119.9 . .
C29 C30 H30 119.5 . .
C29 C30 C31 120.5(5) . .
C32 C31 C30 120.2(5) . .
C32 C31 H31 119.9 . .
C30 C31 H31 119.9 . .
C28 C29 H29 120.1 . .
C30 C29 C28 119.7(5) . .
C30 C29 H29 120.1 . .
O5 C7 C8 123.2(5) . .
O5 C7 C6 117.9(6) . .
C6 C7 C8 118.9(6) . .
C21 C22 H22 120.3 . .
C21 C22 C23 119.3(6) . .
C23 C22 H22 120.4 . .
O11 C35 H35A 109.3 . .
O11 C35 H35B 109.2 . .
O11 C35 C36 112.3(5) . .
H35A C35 H35B 107.9 . .
C36 C35 H35A 109.1 . .
C36 C35 H35B 109.0 . .
C17 C12 H12 120.3 . .
C13 C12 C17 120.0(5) . .
C13 C12 H12 119.7 . .
C17 C16 H16 119.9 . .
C15 C16 C17 120.2(5) . .
C15 C16 H16 119.9 . .
C15 C14 H14 120.0 . .
C15 C14 C13 120.3(5) . .
C13 C14 H14 119.7 . .
C7 C8 C9 120.8(5) . .
C7 C8 C3 119.8(6) . .
C3 C8 C9 119.4(6) . .
C16 C15 H15 120.0 . .
C14 C15 C16 120.1(5) . .
C14 C15 H15 119.9 . .
O12 C18 H18A 107.9 . .
O12 C18 H18B 108.0 . .
O12 C18 H18C 110.9 . .
O12 C18 H18D 110.8 . .
O12 C18 C19 105.0(8) . .
H18A C18 H18B 107.2 . .
H18C C18 H18D 108.9 . .
C20 C18 O12 117.3(6) . .
C20 C18 H18A 107.3 . .
C20 C18 H18B 108.8 . .
C19 C18 H18C 109.2 . .
C19 C18 H18D 112.0 . .
C26 C25 H25 119.6 . .
C24 C25 C26 120.1(6) . .
C24 C25 H25 120.3 . .
C22 C23 H23 119.5 . .
C24 C23 C22 120.9(6) . .
C24 C23 H23 119.5 . .
C12 C13 C14 119.8(6) . .
C12 C13 H13 120.1 . .
C14 C13 H13 120.1 . .
C25 C24 H24 119.5 . .
C23 C24 C25 120.1(6) . .
C23 C24 H24 120.4 . .
C35 C36 H36A 109.9 . .
C35 C36 H36B 109.2 . .
C35 C36 H36C 109.3 . .
H36A C36 H36B 109.4 . .
H36A C36 H36C 109.5 . .
H36B C36 H36C 109.5 . .
H2A C2 H2B 109.4 . .
H2A C2 H2C 109.5 . .
H2B C2 H2C 109.5 . .
C1 C2 H2A 110.1 . .
C1 C2 H2B 108.8 . .
C1 C2 H2C 109.6 . .
C7 C6 H6A 120.0 . .
C7 C6 H6B 121.9 . .
C7 C6 C5 116.7(10) . .
C11 C6 C7 120.5(10) . .
C11 C6 H6A 119.5 . .
C5 C6 H6B 121.4 . .
C8 C3 H3A 123.8 . .
C8 C3 H3B 119.4 . .
C8 C3 C10 112.7(10) . .
C8 C3 C4 121.3(10) . .
C10 C3 H3A 123.5 . .
C4 C3 H3B 119.3 . .
O2 C1 C2 115.0(8) . .
O2 C1 H1C 108.5 . .
O2 C1 H1D 107.1 . .
C2 C1 H1C 108.4 . .
C2 C1 H1D 108.2 . .
H1C C1 H1D 109.5 . .
C18 C20 H20A 110.3 . .
C18 C20 H20B 108.9 . .
C18 C20 H20C 109.1 . .
H20A C20 H20B 109.5 . .
H20A C20 H20C 109.5 . .
H20B C20 H20C 109.5 . .
C6 C11 H11 121.3 . .
C10 C11 C6 117.7(15) . .
C10 C11 H11 121.0 . .
C3 C10 H10 119.3 . .
C11 C10 C3 121.4(13) . .
C11 C10 H10 119.3 . .
C3 C4 H4 122.4 . .
C5 C4 C3 115.8(12) . .
C5 C4 H4 121.8 . .
C6 C5 H5 119.5 . .
C4 C5 C6 121.6(15) . .
C4 C5 H5 118.9 . .
C18 C19 H19A 111.0 . .
C18 C19 H19B 109.5 . .
C18 C19 H19C 108.0 . .
H19A C19 H19B 109.4 . .
H19A C19 H19C 109.5 . .
H19B C19 H19C 109.4 . .

loop_
_geom_bond_atom_site_label_1
_geom_bond_atom_site_label_2
_geom_bond_distance
_geom_bond_site_symmetry_2
Zn01 O16 2.038(4) 9_566
Zn01 O13 2.118(4) 9_566
Zn01 O1 2.050(4) .
Zn01 O3 1.993(4) .
Zn01 O2 2.171(4) .
Ti02 Ti04 3.0973(11) .
Ti02 O10 1.945(3) .
Ti02 O6 1.959(3) 9_566
Ti02 O12 2.050(3) .
Ti02 O9 1.801(3) .
Ti02 O17 2.102(3) .
Ti02 O18 1.879(3) .
Ti03 Ti04 3.1157(11) 9_566
Ti03 O10 1.945(3) 9_566
Ti03 O11 2.045(3) 9_566
Ti03 O7 1.967(3) .
Ti03 O4 2.076(3) .
Ti03 O9 1.817(3) .
Ti03 O5 1.878(3) .
Ti04 O10 1.929(3) .
Ti04 O11 1.966(3) .
Ti04 O12 1.979(3) .
Ti04 O14 2.020(3) .
Ti04 O8 1.905(3) .
Ti04 O15 1.876(3) .
P005 O6 1.524(3) .
P005 O7 1.527(3) .
P005 O8 1.527(3) .
P005 C17 1.791(5) .
O11 C35 1.434(6) .
O12 C18 1.459(6) .
O4 C9 1.269(6) .
O14 C34 1.289(5) .
O5 C7 1.340(6) .
O17 C27 1.269(5) .
O15 C28 1.334(5) .
O18 C21 1.343(6) .
O16 C27 1.267(6) .
O13 C34 1.245(6) .
O1 H1A 0.8563 .
O1 H1B 0.8562 .
O3 C9 1.268(6) .
O2 H2 0.852(9) .
O2 C1 1.414(7) .
C34 C33 1.479(6) .
C28 C33 1.397(7) .
C28 C29 1.406(6) .
C33 C32 1.410(6) .
C27 C26 1.475(7) .
C26 C21 1.395(8) .
C26 C25 1.412(7) .
C21 C22 1.393(7) .
C17 C12 1.389(7) .
C17 C16 1.389(7) .
C9 C8 1.473(8) .
C32 H32 0.9297 .
C32 C31 1.372(7) .
C30 H30 0.9301 .
C30 C31 1.387(8) .
C30 C29 1.383(7) .
C31 H31 0.9300 .
C29 H29 0.9300 .
C7 C8 1.393(8) .
C7 C6 1.388(8) .
C22 H22 0.9303 .
C22 C23 1.401(8) .
C35 H35A 0.9699 .
C35 H35B 0.9706 .
C35 C36 1.483(8) .
C12 H12 0.9302 .
C12 C13 1.385(7) .
C16 H16 0.9297 .
C16 C15 1.384(7) .
C14 H14 0.9302 .
C14 C15 1.372(9) .
C14 C13 1.392(9) .
C8 C3 1.399(9) .
C15 H15 0.9297 .
C18 H18A 0.9700 .
C18 H18B 0.9702 .
C18 H18C 0.9708 .
C18 H18D 0.9694 .
C18 C20 1.455(13) .
C18 C19 1.535(17) .
C25 H25 0.9304 .
C25 C24 1.382(9) .
C23 H23 0.9298 .
C23 C24 1.376(10) .
C13 H13 0.9298 .
C24 H24 0.9307 .
C36 H36A 0.9602 .
C36 H36B 0.9603 .
C36 H36C 0.9593 .
C2 H2A 0.9603 .
C2 H2B 0.9603 .
C2 H2C 0.9599 .
C2 C1 1.450(11) .
C6 H6A 0.9302 .
C6 H6B 0.9305 .
C6 C11 1.365(19) .
C6 C5 1.503(17) .
C3 H3A 0.9299 .
C3 H3B 0.9301 .
C3 C10 1.49(2) .
C3 C4 1.42(2) .
C1 H1C 0.9702 .
C1 H1D 0.9695 .
C20 H20A 0.9595 .
C20 H20B 0.9597 .
C20 H20C 0.9610 .
C11 H11 0.9292 .
C11 C10 1.35(3) .
C10 H10 0.9300 .
C4 H4 0.9300 .
C4 C5 1.35(3) .
C5 H5 0.9301 .
C19 H19A 0.9597 .
C19 H19B 0.9599 .
C19 H19C 0.9599 .
